data_7117082
loop_
_publ_author_name
'Li Lin'
'Yuhong Yang'
'Mei Wang'
'Luhao Lai'
'Yarong Guo'
'Rui Wang'

_publ_section_title
;
 Oxidative N-heterocyclic carbene catalyzed stereoselective annulation of
 simple aldehydes and 5-alkenyl thiazolones
;
_journal_name_full Chem.Commun.
_journal_page_first 8134
_journal_paper_doi 10.1039/C5cc01587A
_journal_volume 51
_journal_year 2015
_chemical_absolute_configuration ad
_chemical_formula_moiety 'C20 H17 N O2 S'
_chemical_formula_sum 'C20 H17 N O2 S'
_chemical_formula_weight 335.41
_chemical_name_common 3a
_chemical_name_systematic 'Thiazolo Pyrone'
_space_group_crystal_system monoclinic
_space_group_IT_number 4
_space_group_name_Hall 'P 2yb'
_space_group_name_H-M_alt 'P 1 21 1'
_symmetry_space_group_name_Hall 'P 2yb'
_symmetry_space_group_name_H-M 'P 1 21 1'
_atom_sites_solution_hydrogens geom
_atom_sites_solution_primary direct
_atom_sites_solution_secondary difmap
_audit_creation_date 2014-01-16
_audit_creation_method
;
Olex2 1.2
(compiled 2013.12.10 svn.r2850 for OlexSys, GUI svn.r4736)
;
_audit_update_record
;
2014-12-25 deposited with the CCDC.
2015-03-23 downloaded from the CCDC.
;
_cell_angle_alpha 90.00
_cell_angle_beta 92.951(8)
_cell_angle_gamma 90.00
_cell_formula_units_Z 2
_cell_length_a 5.7758(5)
_cell_length_b 20.0870(19)
_cell_length_c 7.3139(6)
_cell_measurement_reflns_used 1108
_cell_measurement_temperature 295.3(3)
_cell_measurement_theta_max 25.9210
_cell_measurement_theta_min 4.0570
_cell_volume 847.42(13)
_computing_cell_refinement
;
CrysAlisPro, Agilent Technologies,
Version 1.171.36.28 (release 01-02-2013 CrysAlis171 .NET)
(compiled Feb  1 2013,16:14:44)
;
_computing_data_collection
;
CrysAlisPro, Agilent Technologies,
Version 1.171.36.28 (release 01-02-2013 CrysAlis171 .NET)
(compiled Feb  1 2013,16:14:44)
;
_computing_data_reduction
;
CrysAlisPro, Agilent Technologies,
Version 1.171.36.28 (release 01-02-2013 CrysAlis171 .NET)
(compiled Feb  1 2013,16:14:44)
;
_computing_molecular_graphics 'Olex2 (Dolomanov et al., 2009)'
_computing_publication_material 'Olex2 (Dolomanov et al., 2009)'
_computing_structure_refinement 'ShelXL (Sheldrick, 2008)'
_computing_structure_solution 'ShelXS (Sheldrick, 2008)'
_diffrn_ambient_temperature 295.3(3)
_diffrn_detector_area_resol_mean 16.0733
_diffrn_measured_fraction_theta_full 0.998
_diffrn_measured_fraction_theta_max 0.998
_diffrn_measurement_device_type 'SuperNova, Dual, Cu at zero, Eos'
_diffrn_measurement_method '\w scans'
_diffrn_orient_matrix_UB_11 0.1101796000
_diffrn_orient_matrix_UB_12 -0.0150846000
_diffrn_orient_matrix_UB_13 0.0151904000
_diffrn_orient_matrix_UB_21 -0.0325848000
_diffrn_orient_matrix_UB_22 -0.0254622000
_diffrn_orient_matrix_UB_23 -0.0636236000
_diffrn_orient_matrix_UB_31 0.0435847000
_diffrn_orient_matrix_UB_32 0.0192901000
_diffrn_orient_matrix_UB_33 -0.0718043000
_diffrn_radiation_monochromator mirror
_diffrn_radiation_type MoK\a
_diffrn_radiation_wavelength 0.71073
_diffrn_reflns_av_R_equivalents 0.0473
_diffrn_reflns_av_unetI/netI 0.0603
_diffrn_reflns_limit_h_max 7
_diffrn_reflns_limit_h_min -6
_diffrn_reflns_limit_k_max 24
_diffrn_reflns_limit_k_min -12
_diffrn_reflns_limit_l_max 8
_diffrn_reflns_limit_l_min -9
_diffrn_reflns_number 3502
_diffrn_reflns_theta_full 25.50
_diffrn_reflns_theta_max 26.02
_diffrn_reflns_theta_min 3.45
_diffrn_source 'SuperNova (Mo) X-ray Source'
_exptl_absorpt_coefficient_mu 0.202
_exptl_absorpt_correction_T_max 1.00000
_exptl_absorpt_correction_T_min 0.73013
_exptl_absorpt_correction_type multi-scan
_exptl_absorpt_process_details
;
CrysAlisPro, Agilent Technologies,
Version 1.171.36.28 (release 01-02-2013 CrysAlis171 .NET)
(compiled Feb  1 2013,16:14:44)
Empirical absorption correction using spherical harmonics,
 implemented in SCALE3 ABSPACK scaling algorithm.
;
_exptl_crystal_colour 'clear light colourless'
_exptl_crystal_density_diffrn 1.314
_exptl_crystal_density_method 'not measured'
_exptl_crystal_description block
_exptl_crystal_F_000 352
_exptl_crystal_recrystallization_method 'Re-crystallisation from solvent: PE and EA'
_exptl_crystal_size_max 0.28
_exptl_crystal_size_mid 0.24
_exptl_crystal_size_min 0.18
_refine_diff_density_max 0.302
_refine_diff_density_min -0.428
_refine_diff_density_rms 0.054
_refine_ls_abs_structure_details 'Flack H D (1983), Acta Cryst. A39, 876-881'
_refine_ls_abs_structure_Flack -0.28(15)
_refine_ls_extinction_method none
_refine_ls_goodness_of_fit_ref 1.079
_refine_ls_hydrogen_treatment mixed
_refine_ls_matrix_type full
_refine_ls_number_parameters 218
_refine_ls_number_reflns 2273
_refine_ls_number_restraints 1
_refine_ls_restrained_S_all 1.079
_refine_ls_R_factor_all 0.0748
_refine_ls_R_factor_gt 0.0639
_refine_ls_shift/su_max 0.000
_refine_ls_shift/su_mean 0.000
_refine_ls_structure_factor_coef Fsqd
_refine_ls_weighting_details 'calc w=1/[\s^2^(Fo^2^)+(0.0780P)^2^+0.0000P] where P=(Fo^2^+2Fc^2^)/3'
_refine_ls_weighting_scheme calc
_refine_ls_wR_factor_gt 0.1462
_refine_ls_wR_factor_ref 0.1582
_reflns_number_gt 1878
_reflns_number_total 2273
_reflns_threshold_expression >2sigma(I)
_cod_data_source_file c5cc01587a2.cif
_cod_data_source_block yangyh_0114_1
_cod_database_code 7117082
_reflns_odcompleteness_completeness 99.78
_reflns_odcompleteness_iscentric 1
_reflns_odcompleteness_theta 26.32
_olex2_refinement_description
;
1. Fixed Uiso
 At 1.2 times of:
  All C(H) groups, All C(H,H) groups
 At 1.5 times of:
  All C(H,H,H) groups
2.a Ternary CH refined with riding coordinates:
 C1(H1), C2(H2)
2.b Secondary CH2 refined with riding coordinates:
 C19(H19A,H19B)
2.c Aromatic/amide H refined with riding coordinates:
 C8(H8), C10(H10), C15(H15), C16(H16), C18(H18), C12(H12), C9(H9), C11(H11),
 C17(H17), C14(H14)
2.d Idealised Me refined as rotating group:
 C20(H20A,H20B,H20C)
;

loop_
_space_group_symop_id
_space_group_symop_operation_xyz
1 'x, y, z'
2 '-x, y+1/2, -z'

loop_
_atom_site_label
_atom_site_type_symbol
_atom_site_fract_x
_atom_site_fract_y
_atom_site_fract_z
_atom_site_U_iso_or_equiv
_atom_site_adp_type
_atom_site_occupancy
_atom_site_symmetry_multiplicity
_atom_site_calc_flag
_atom_site_disorder_assembly
_atom_site_disorder_group
_atom_site_refinement_flags_posn
S1 S -0.0088(2) 0.23899(7) 0.57729(16) 0.0573(4) Uani 1 1 d . . .
N1 N 0.3427(7) 0.1653(2) 0.5227(6) 0.0577(10) Uani 1 1 d . . .
O2 O 0.5006(6) 0.2149(2) 0.2680(5) 0.0698(11) Uani 1 1 d . . .
C13 C 0.2320(7) 0.3802(2) 0.3590(5) 0.0461(10) Uani 1 1 d . . .
C5 C 0.1561(8) 0.2586(2) 0.3945(7) 0.0525(12) Uani 1 1 d . . .
C1 C 0.1358(8) 0.3174(3) 0.2714(6) 0.0511(11) Uani 1 1 d . . .
H1 H -0.0292 0.3247 0.2399 0.061 Uiso 1 1 calc . . R
C6 C 0.1741(8) 0.1733(3) 0.6342(6) 0.0523(11) Uani 1 1 d . . .
C2 C 0.2547(8) 0.2966(3) 0.0929(6) 0.0539(12) Uani 1 1 d . . .
H2 H 0.1498 0.2642 0.0322 0.065 Uiso 1 1 calc . . R
C7 C 0.1489(9) 0.1327(3) 0.7997(7) 0.0539(12) Uani 1 1 d . . .
C4 C 0.3276(8) 0.2131(3) 0.3925(7) 0.0538(12) Uani 1 1 d . . .
O1 O 0.6493(7) 0.2666(2) 0.0401(6) 0.0828(13) Uani 1 1 d . . .
C3 C 0.4841(9) 0.2601(3) 0.1282(7) 0.0584(14) Uani 1 1 d . . .
C8 C 0.3172(10) 0.0868(3) 0.8557(8) 0.0663(14) Uani 1 1 d . . .
H8 H 0.4448 0.0801 0.7853 0.080 Uiso 1 1 calc . . R
C19 C 0.2814(10) 0.3519(3) -0.0450(8) 0.0691(15) Uani 1 1 d . . .
H19A H 0.3588 0.3339 -0.1488 0.083 Uiso 1 1 calc . . R
H19B H 0.3816 0.3858 0.0106 0.083 Uiso 1 1 calc . . R
C10 C 0.1112(11) 0.0616(4) 1.1208(8) 0.0766(17) Uani 1 1 d . . .
H10 H 0.0987 0.0378 1.2289 0.092 Uiso 1 1 calc . . R
C15 C 0.5350(10) 0.4379(3) 0.5352(8) 0.0713(15) Uani 1 1 d . . .
H15 H 0.6805 0.4373 0.5958 0.086 Uiso 1 1 calc . . R
C16 C 0.4130(12) 0.4961(3) 0.5258(8) 0.0758(17) Uani 1 1 d . . .
H16 H 0.4716 0.5344 0.5826 0.091 Uiso 1 1 calc . . R
C18 C 0.1110(9) 0.4389(3) 0.3529(7) 0.0617(13) Uani 1 1 d . . .
H18 H -0.0362 0.4399 0.2950 0.074 Uiso 1 1 calc . . R
C12 C -0.0417(10) 0.1403(3) 0.9071(7) 0.0652(14) Uani 1 1 d . . .
H12 H -0.1614 0.1687 0.8679 0.078 Uiso 1 1 calc . . R
C9 C 0.2966(11) 0.0511(3) 1.0151(8) 0.0785(17) Uani 1 1 d . . .
H9 H 0.4088 0.0199 1.0508 0.094 Uiso 1 1 calc . . R
C11 C -0.0563(11) 0.1071(3) 1.0678(8) 0.0740(17) Uani 1 1 d . . .
H11 H -0.1795 0.1151 1.1417 0.089 Uiso 1 1 calc . . R
C17 C 0.2021(12) 0.4968(3) 0.4305(7) 0.0735(17) Uani 1 1 d . . .
H17 H 0.1195 0.5364 0.4180 0.088 Uiso 1 1 calc . . R
C20 C 0.0580(12) 0.3848(4) -0.1153(7) 0.0788(17) Uani 1 1 d . . .
H20A H 0.0897 0.4145 -0.2137 0.118 Uiso 1 1 calc . . GR
H20B H -0.0074 0.4094 -0.0179 0.118 Uiso 1 1 calc . . GR
H20C H -0.0498 0.3513 -0.1588 0.118 Uiso 1 1 calc . . GR
C14 C 0.4484(8) 0.3802(3) 0.4575(7) 0.0597(12) Uani 1 1 d . . .
H14 H 0.5330 0.3410 0.4699 0.072 Uiso 1 1 calc . . R

loop_
_atom_site_aniso_label
_atom_site_aniso_U_11
_atom_site_aniso_U_22
_atom_site_aniso_U_33
_atom_site_aniso_U_23
_atom_site_aniso_U_13
_atom_site_aniso_U_12
S1 0.0419(6) 0.0670(7) 0.0627(7) 0.0046(7) -0.0008(5) 0.0042(6)
N1 0.046(2) 0.060(2) 0.067(2) 0.004(2) -0.0035(18) 0.007(2)
O2 0.046(2) 0.093(3) 0.071(2) 0.008(2) 0.0111(17) 0.0133(19)
C13 0.037(2) 0.058(3) 0.042(2) 0.002(2) -0.0055(17) 0.000(2)
C5 0.030(2) 0.056(3) 0.070(3) -0.006(2) -0.0047(19) -0.0030(19)
C1 0.028(2) 0.067(3) 0.057(3) 0.002(2) -0.0073(19) 0.004(2)
C6 0.044(3) 0.058(3) 0.054(2) -0.012(2) -0.008(2) 0.000(2)
C2 0.045(3) 0.069(3) 0.047(2) -0.007(2) -0.009(2) -0.001(2)
C7 0.051(3) 0.052(3) 0.058(3) -0.004(2) -0.010(2) -0.007(2)
C4 0.044(2) 0.064(3) 0.052(3) -0.005(2) -0.003(2) -0.002(2)
O1 0.055(2) 0.114(4) 0.081(3) 0.008(3) 0.016(2) 0.003(2)
C3 0.048(3) 0.077(4) 0.050(3) -0.012(3) 0.003(2) -0.003(2)
C8 0.062(3) 0.070(3) 0.066(3) 0.002(3) -0.004(3) 0.012(3)
C19 0.066(4) 0.085(4) 0.056(3) 0.010(3) 0.000(3) 0.002(3)
C10 0.080(4) 0.089(4) 0.059(3) 0.016(3) -0.006(3) -0.010(4)
C15 0.051(3) 0.088(4) 0.074(4) -0.020(3) -0.010(3) -0.011(3)
C16 0.093(5) 0.071(4) 0.063(3) -0.011(3) -0.003(3) -0.024(3)
C18 0.056(3) 0.071(3) 0.056(3) 0.004(3) -0.012(2) 0.013(3)
C12 0.056(3) 0.068(3) 0.072(3) 0.001(3) 0.006(3) 0.002(3)
C9 0.072(4) 0.087(4) 0.075(4) 0.016(4) -0.013(3) 0.006(3)
C11 0.066(4) 0.080(4) 0.077(4) 0.011(3) 0.012(3) -0.004(3)
C17 0.095(5) 0.063(3) 0.061(3) -0.001(3) -0.012(3) 0.016(3)
C20 0.087(4) 0.092(5) 0.057(3) 0.009(3) -0.007(3) 0.016(4)
C14 0.040(3) 0.071(3) 0.066(3) -0.007(3) -0.015(2) 0.003(2)

loop_
_atom_type_symbol
_atom_type_description
_atom_type_scat_dispersion_real
_atom_type_scat_dispersion_imag
_atom_type_scat_source
C C 0.0033 0.0016 'International Tables Vol C Tables 4.2.6.8 and 6.1.1.4'
H H 0.0000 0.0000 'International Tables Vol C Tables 4.2.6.8 and 6.1.1.4'
N N 0.0061 0.0033 'International Tables Vol C Tables 4.2.6.8 and 6.1.1.4'
O O 0.0106 0.0060 'International Tables Vol C Tables 4.2.6.8 and 6.1.1.4'
S S 0.1246 0.1234 'International Tables Vol C Tables 4.2.6.8 and 6.1.1.4'

loop_
_geom_angle_atom_site_label_1
_geom_angle_atom_site_label_2
_geom_angle_atom_site_label_3
_geom_angle
_geom_angle_site_symmetry_1
_geom_angle_site_symmetry_3
C5 S1 C6 90.3(2) . .
C6 N1 C4 109.1(4) . .
C3 O2 C4 119.0(4) . .
C18 C13 C1 122.0(4) . .
C18 C13 C14 117.0(5) . .
C14 C13 C1 121.0(4) . .
C1 C5 S1 128.4(3) . .
C4 C5 S1 106.8(4) . .
C4 C5 C1 124.6(4) . .
C13 C1 H1 107.9 . .
C13 C1 C2 114.2(4) . .
C5 C1 C13 113.1(4) . .
C5 C1 H1 107.9 . .
C5 C1 C2 105.6(4) . .
C2 C1 H1 107.9 . .
N1 C6 S1 114.1(4) . .
N1 C6 C7 123.4(5) . .
C7 C6 S1 122.4(4) . .
C1 C2 H2 105.5 . .
C3 C2 C1 113.7(4) . .
C3 C2 H2 105.5 . .
C19 C2 C1 115.1(4) . .
C19 C2 H2 105.5 . .
C19 C2 C3 110.4(4) . .
C8 C7 C6 120.9(5) . .
C8 C7 C12 117.9(5) . .
C12 C7 C6 121.2(5) . .
N1 C4 O2 117.3(4) . .
C5 C4 N1 119.7(4) . .
C5 C4 O2 122.9(5) . .
O2 C3 C2 118.2(4) . .
O1 C3 O2 116.9(5) . .
O1 C3 C2 124.8(5) . .
C7 C8 H8 119.8 . .
C9 C8 C7 120.4(5) . .
C9 C8 H8 119.8 . .
C2 C19 H19A 108.4 . .
C2 C19 H19B 108.4 . .
C2 C19 C20 115.6(4) . .
H19A C19 H19B 107.4 . .
C20 C19 H19A 108.4 . .
C20 C19 H19B 108.4 . .
C9 C10 H10 119.9 . .
C9 C10 C11 120.2(5) . .
C11 C10 H10 119.9 . .
C16 C15 H15 119.1 . .
C16 C15 C14 121.7(5) . .
C14 C15 H15 119.1 . .
C15 C16 H16 120.8 . .
C15 C16 C17 118.5(5) . .
C17 C16 H16 120.8 . .
C13 C18 H18 119.1 . .
C13 C18 C17 121.7(5) . .
C17 C18 H18 119.1 . .
C7 C12 H12 119.3 . .
C11 C12 C7 121.4(5) . .
C11 C12 H12 119.3 . .
C8 C9 H9 119.9 . .
C10 C9 C8 120.1(6) . .
C10 C9 H9 119.9 . .
C10 C11 H11 120.1 . .
C12 C11 C10 119.8(5) . .
C12 C11 H11 120.1 . .
C16 C17 C18 120.6(5) . .
C16 C17 H17 119.7 . .
C18 C17 H17 119.7 . .
C19 C20 H20A 109.5 . .
C19 C20 H20B 109.5 . .
C19 C20 H20C 109.5 . .
H20A C20 H20B 109.5 . .
H20A C20 H20C 109.5 . .
H20B C20 H20C 109.5 . .
C13 C14 H14 119.8 . .
C15 C14 C13 120.4(5) . .
C15 C14 H14 119.8 . .

loop_
_geom_bond_atom_site_label_1
_geom_bond_atom_site_label_2
_geom_bond_distance
_geom_bond_site_symmetry_2
S1 C5 1.726(5) .
S1 C6 1.728(5) .
N1 C6 1.312(6) .
N1 C4 1.351(6) .
O2 C4 1.387(6) .
O2 C3 1.367(6) .
C13 C1 1.508(7) .
C13 C18 1.370(7) .
C13 C14 1.410(6) .
C5 C1 1.487(7) .
C5 C4 1.349(7) .
C1 H1 0.9800 .
C1 C2 1.563(6) .
C6 C7 1.473(7) .
C2 H2 0.9800 .
C2 C3 1.525(7) .
C2 C19 1.513(7) .
C7 C8 1.386(7) .
C7 C12 1.393(7) .
O1 C3 1.186(5) .
C8 H8 0.9300 .
C8 C9 1.379(8) .
C19 H19A 0.9700 .
C19 H19B 0.9700 .
C19 C20 1.515(8) .
C10 H10 0.9300 .
C10 C9 1.369(9) .
C10 C11 1.372(9) .
C15 H15 0.9300 .
C15 C16 1.365(9) .
C15 C14 1.373(8) .
C16 H16 0.9300 .
C16 C17 1.372(9) .
C18 H18 0.9300 .
C18 C17 1.386(8) .
C12 H12 0.9300 .
C12 C11 1.358(7) .
C9 H9 0.9300 .
C11 H11 0.9300 .
C17 H17 0.9300 .
C20 H20A 0.9600 .
C20 H20B 0.9600 .
C20 H20C 0.9600 .
C14 H14 0.9300 .

loop_
_geom_torsion_atom_site_label_1
_geom_torsion_atom_site_label_2
_geom_torsion_atom_site_label_3
_geom_torsion_atom_site_label_4
_geom_torsion
_geom_torsion_site_symmetry_1
_geom_torsion_site_symmetry_2
_geom_torsion_site_symmetry_3
_geom_torsion_site_symmetry_4
S1 C5 C1 C13 75.9(5) . . . .
S1 C5 C1 C2 -158.5(4) . . . .
S1 C5 C4 N1 -1.1(6) . . . .
S1 C5 C4 O2 -177.2(4) . . . .
S1 C6 C7 C8 -170.6(4) . . . .
S1 C6 C7 C12 8.0(7) . . . .
N1 C6 C7 C8 5.7(7) . . . .
N1 C6 C7 C12 -175.7(5) . . . .
C13 C1 C2 C3 80.9(5) . . . .
C13 C1 C2 C19 -48.0(5) . . . .
C13 C18 C17 C16 -3.7(8) . . . .
C5 S1 C6 N1 -1.5(4) . . . .
C5 S1 C6 C7 175.1(4) . . . .
C5 C1 C2 C3 -44.0(5) . . . .
C5 C1 C2 C19 -172.8(4) . . . .
C1 C13 C18 C17 -178.7(5) . . . .
C1 C13 C14 C15 179.4(5) . . . .
C1 C5 C4 N1 173.2(4) . . . .
C1 C5 C4 O2 -2.9(7) . . . .
C1 C2 C3 O2 39.7(6) . . . .
C1 C2 C3 O1 -142.4(5) . . . .
C1 C2 C19 C20 -59.1(7) . . . .
C6 S1 C5 C1 -172.7(4) . . . .
C6 S1 C5 C4 1.4(4) . . . .
C6 N1 C4 O2 176.3(4) . . . .
C6 N1 C4 C5 0.0(6) . . . .
C6 C7 C8 C9 177.3(5) . . . .
C6 C7 C12 C11 -174.4(5) . . . .
C7 C8 C9 C10 -1.1(9) . . . .
C7 C12 C11 C10 -4.5(9) . . . .
C4 N1 C6 S1 1.1(5) . . . .
C4 N1 C6 C7 -175.4(4) . . . .
C4 O2 C3 C2 -12.1(6) . . . .
C4 O2 C3 O1 169.8(5) . . . .
C4 C5 C1 C13 -97.1(5) . . . .
C4 C5 C1 C2 28.5(6) . . . .
C3 O2 C4 N1 176.3(4) . . . .
C3 O2 C4 C5 -7.5(7) . . . .
C3 C2 C19 C20 170.5(5) . . . .
C8 C7 C12 C11 4.1(8) . . . .
C19 C2 C3 O2 170.9(4) . . . .
C19 C2 C3 O1 -11.2(8) . . . .
C15 C16 C17 C18 2.8(8) . . . .
C16 C15 C14 C13 2.3(9) . . . .
C18 C13 C1 C5 -131.8(4) . . . .
C18 C13 C1 C2 107.3(5) . . . .
C18 C13 C14 C15 -3.0(7) . . . .
C12 C7 C8 C9 -1.3(8) . . . .
C9 C10 C11 C12 2.0(10) . . . .
C11 C10 C9 C8 0.7(10) . . . .
C14 C13 C1 C5 45.7(6) . . . .
C14 C13 C1 C2 -75.1(5) . . . .
C14 C13 C18 C17 3.6(7) . . . .
C14 C15 C16 C17 -2.2(9) . . . .
